data_7011993
loop_
_publ_author_name
'Ropartz, Lo\"ic'
'Haxton, Katherine J.'
'Foster, Douglas F.'
'Morris, Russell E.'
'Slawin, Alexandra M. Z.'
'Cole-Hamilton, David J.'

_publ_section_title
;
 Phosphine containing dendrimers for highly regioselective rhodium
 catalysed hydroformylation of alkenes: a positive 'dendritic effect'
;
_journal_issue 23
_journal_name_full 'Journal of the Chemical Society, Dalton Transactions'
_journal_page_first 4323
_journal_paper_doi 10.1039/b206597e
_journal_year 2002
_chemical_formula_moiety 'C56 H56 P4 Si'
_chemical_formula_sum 'C56 H56 P4 Si'
_chemical_formula_weight 880.98
_chemical_name_systematic
;
?
;
_space_group_IT_number 82
_symmetry_cell_setting tetragonal
_symmetry_space_group_name_Hall 'I -4'
_symmetry_space_group_name_H-M 'I -4'
_atom_sites_solution_hydrogens geom
_atom_sites_solution_primary direct
_atom_sites_solution_secondary difmap
_audit_creation_method SHELXL-97
_cell_angle_alpha 90.00
_cell_angle_beta 90.00
_cell_angle_gamma 90.00
_cell_formula_units_Z 2
_cell_length_a 20.4806(14)
_cell_length_b 20.4806(14)
_cell_length_c 5.7429(6)
_cell_measurement_reflns_used 85
_cell_measurement_temperature 293(2)
_cell_measurement_theta_max 168
_cell_measurement_theta_min 12
_cell_volume 2408.9(3)
_computing_cell_refinement 'Bruker SMART'
_computing_data_collection 'Bruker SMART'
_computing_data_reduction 'Bruker SHELXTL'
_computing_molecular_graphics 'Bruker SHELXTL'
_computing_publication_material 'Bruker SHELXTL'
_computing_structure_refinement 'SHELXL-97 (Sheldrick, 1997)'
_computing_structure_solution 'SHELXS-97 (Sheldrick, 1990)'
_diffrn_ambient_temperature 293(2)
_diffrn_detector_area_resol_mean 0.9
_diffrn_measured_fraction_theta_full 0.993
_diffrn_measured_fraction_theta_max 0.993
_diffrn_measurement_device_type 'CCD area detector'
_diffrn_measurement_method 'phi and omega scans'
_diffrn_radiation_monochromator graphite
_diffrn_radiation_source 'fine-focus sealed tube'
_diffrn_radiation_type MoK\a
_diffrn_radiation_wavelength 0.71073
_diffrn_reflns_av_R_equivalents 0.1057
_diffrn_reflns_av_sigmaI/netI 0.1213
_diffrn_reflns_limit_h_max 22
_diffrn_reflns_limit_h_min -22
_diffrn_reflns_limit_k_max 22
_diffrn_reflns_limit_k_min -22
_diffrn_reflns_limit_l_max 6
_diffrn_reflns_limit_l_min -6
_diffrn_reflns_number 6048
_diffrn_reflns_theta_full 23.31
_diffrn_reflns_theta_max 23.31
_diffrn_reflns_theta_min 2.81
_exptl_absorpt_coefficient_mu 0.218
_exptl_absorpt_correction_T_max 1.00000
_exptl_absorpt_correction_T_min 0.761556
_exptl_absorpt_correction_type sadabs
_exptl_crystal_colour colourles
_exptl_crystal_density_diffrn 1.215
_exptl_crystal_density_method 'not measured'
_exptl_crystal_description prism
_exptl_crystal_F_000 932
_exptl_crystal_size_max .18
_exptl_crystal_size_mid .1
_exptl_crystal_size_min .1
_refine_diff_density_max 0.162
_refine_diff_density_min -0.172
_refine_diff_density_rms 0.038
_refine_ls_abs_structure_details 'Flack H D (1983), Acta Cryst. A39, 876-881'
_refine_ls_abs_structure_Flack 0.01(13)
_refine_ls_extinction_coef 0.0006(2)
_refine_ls_extinction_expression Fc^*^=kFc[1+0.001xFc^2^\l^3^/sin(2\q)]^-1/4^
_refine_ls_extinction_method SHELXL
_refine_ls_goodness_of_fit_ref 0.821
_refine_ls_hydrogen_treatment mixed
_refine_ls_matrix_type full
_refine_ls_number_parameters 139
_refine_ls_number_reflns 1725
_refine_ls_number_restraints 0
_refine_ls_restrained_S_all 0.821
_refine_ls_R_factor_all 0.0951
_refine_ls_R_factor_gt 0.0453
_refine_ls_shift/su_max 0.003
_refine_ls_shift/su_mean 0.001
_refine_ls_structure_factor_coef Fsqd
_refine_ls_weighting_details 'calc w=1/[\s^2^(Fo^2^)+(0.0100P)^2^+0.0000P] where P=(Fo^2^+2Fc^2^)/3'
_refine_ls_weighting_scheme calc
_refine_ls_wR_factor_gt 0.0512
_refine_ls_wR_factor_ref 0.0599
_reflns_number_gt 1090
_reflns_number_total 1725
_reflns_threshold_expression >2sigma(I)
_cod_data_source_file b206597e.txt
_cod_data_source_block 1
_cod_depositor_comments
;
The following automatic conversions were performed:
'_symmetry_cell_setting' value 'Tetragonal' changed to 'tetragonal'
according to '/home/saulius/struct/CIF-dictionaries/cif_core.dic'
dictionary named 'cif_core.dic' version 2.4.1 from 2010-06-29.

Automatic conversion script
Id: cif_fix_enum 1527 2010-12-29 10:47:43Z saulius 
;
_cod_original_sg_symbol_H-M I-4
_cod_database_code 7011993

loop_
_symmetry_equiv_pos_as_xyz
'x, y, z'
'-x, -y, z'
'y, -x, -z'
'-y, x, -z'
'x+1/2, y+1/2, z+1/2'
'-x+1/2, -y+1/2, z+1/2'
'y+1/2, -x+1/2, -z+1/2'
'-y+1/2, x+1/2, -z+1/2'

loop_
_atom_site_label
_atom_site_type_symbol
_atom_site_fract_x
_atom_site_fract_y
_atom_site_fract_z
_atom_site_U_iso_or_equiv
_atom_site_adp_type
_atom_site_occupancy
_atom_site_symmetry_multiplicity
_atom_site_calc_flag
_atom_site_refinement_flags
_atom_site_disorder_assembly
_atom_site_disorder_group
Si1 Si 0.0000 0.0000 0.0000 0.0403(6) Uani 1 4 d S . .
C1 C -0.06894(14) 0.02083(14) 0.1994(6) 0.0432(9) Uani 1 1 d . . .
H1A H -0.0680 -0.0098 0.3280 0.052 Uiso 1 1 calc R . .
H1B H -0.0604 0.0638 0.2637 0.052 Uiso 1 1 calc R . .
C2 C -0.13909(16) 0.02121(16) 0.0993(6) 0.0438(11) Uani 1 1 d . . .
H2A H -0.1517 -0.0228 0.0559 0.053 Uiso 1 1 calc R . .
H2B H -0.1407 0.0483 -0.0391 0.053 Uiso 1 1 calc R . .
P1 P -0.19617(4) 0.05321(5) 0.3197(2) 0.0466(3) Uani 1 1 d . . .
C3 C -0.27487(15) 0.04962(16) 0.1698(7) 0.0454(9) Uani 1 1 d . . .
C4 C -0.28622(18) 0.01922(18) -0.0384(8) 0.0610(11) Uani 1 1 d . . .
H4A H -0.2514 0.0005 -0.1181 0.073 Uiso 1 1 calc R . .
C5 C -0.3479(2) 0.01563(19) -0.1327(8) 0.0751(14) Uani 1 1 d . . .
H5A H -0.3547 -0.0064 -0.2722 0.090 Uiso 1 1 calc R . .
C6 C -0.3998(2) 0.0450(2) -0.0192(11) 0.0827(16) Uani 1 1 d . . .
H6A H -0.4415 0.0432 -0.0831 0.099 Uiso 1 1 calc R . .
C7 C -0.3897(2) 0.0765(2) 0.1855(11) 0.0788(15) Uani 1 1 d . . .
H7A H -0.4244 0.0965 0.2617 0.095 Uiso 1 1 calc R . .
C8 C -0.3279(2) 0.07882(16) 0.2803(8) 0.0701(13) Uani 1 1 d . . .
H8A H -0.3215 0.1003 0.4211 0.084 Uiso 1 1 calc R . .
C9 C -0.17832(16) 0.14055(16) 0.3003(7) 0.0422(9) Uani 1 1 d . . .
C10 C -0.19723(16) 0.1797(2) 0.1144(7) 0.0593(12) Uani 1 1 d . . .
H10A H -0.2199 0.1611 -0.0091 0.071 Uiso 1 1 calc R . .
C11 C -0.1832(2) 0.2452(2) 0.1091(7) 0.0668(14) Uani 1 1 d . . .
H11A H -0.1973 0.2704 -0.0160 0.080 Uiso 1 1 calc R . .
C12 C -0.1490(2) 0.2737(2) 0.2846(11) 0.0739(16) Uani 1 1 d . . .
H12A H -0.1396 0.3181 0.2802 0.089 Uiso 1 1 calc R . .
C13 C -0.12873(19) 0.2363(2) 0.4671(9) 0.0750(13) Uani 1 1 d . . .
H13A H -0.1047 0.2555 0.5864 0.090 Uiso 1 1 calc R . .
C14 C -0.14326(17) 0.1704(2) 0.4783(8) 0.0588(12) Uani 1 1 d . . .
H14A H -0.1295 0.1459 0.6055 0.071 Uiso 1 1 calc R . .

loop_
_atom_site_aniso_label
_atom_site_aniso_U_11
_atom_site_aniso_U_22
_atom_site_aniso_U_33
_atom_site_aniso_U_23
_atom_site_aniso_U_13
_atom_site_aniso_U_12
Si1 0.0366(8) 0.0366(8) 0.0477(15) 0.000 0.000 0.000
C1 0.035(2) 0.046(2) 0.049(2) 0.007(2) 0.001(2) 0.0037(16)
C2 0.048(3) 0.037(2) 0.046(3) -0.0005(18) -0.0002(19) -0.0006(17)
P1 0.0403(7) 0.0490(7) 0.0504(6) 0.0019(7) 0.0057(6) 0.0042(6)
C3 0.036(2) 0.044(2) 0.056(3) 0.006(2) 0.014(3) -0.0025(18)
C4 0.040(3) 0.071(3) 0.072(3) -0.005(3) 0.004(2) 0.002(2)
C5 0.059(3) 0.071(3) 0.095(4) -0.001(3) -0.019(3) -0.010(3)
C6 0.047(3) 0.059(4) 0.141(6) 0.021(4) -0.032(4) -0.007(3)
C7 0.041(3) 0.056(3) 0.139(5) 0.003(4) 0.020(4) -0.001(2)
C8 0.047(3) 0.064(3) 0.099(4) 0.002(3) 0.010(3) 0.005(2)
C9 0.041(2) 0.047(3) 0.038(2) -0.005(2) 0.004(2) 0.0072(19)
C10 0.058(3) 0.054(3) 0.066(4) -0.003(2) -0.001(2) -0.008(2)
C11 0.076(3) 0.053(3) 0.071(4) 0.011(2) 0.000(3) -0.003(2)
C12 0.069(3) 0.048(3) 0.105(5) -0.007(3) 0.000(3) -0.003(3)
C13 0.063(3) 0.070(4) 0.092(4) -0.033(3) -0.010(3) -0.005(3)
C14 0.056(3) 0.053(3) 0.067(3) -0.008(3) -0.013(3) 0.013(2)

loop_
_atom_type_symbol
_atom_type_description
_atom_type_scat_dispersion_real
_atom_type_scat_dispersion_imag
_atom_type_scat_source
C C 0.0033 0.0016 'International Tables Vol C Tables 4.2.6.8 and 6.1.1.4'
H H 0.0000 0.0000 'International Tables Vol C Tables 4.2.6.8 and 6.1.1.4'
Si Si 0.0817 0.0704 'International Tables Vol C Tables 4.2.6.8 and 6.1.1.4'
P P 0.1023 0.0942 'International Tables Vol C Tables 4.2.6.8 and 6.1.1.4'

loop_
_geom_angle_atom_site_label_1
_geom_angle_atom_site_label_2
_geom_angle_atom_site_label_3
_geom_angle
_geom_angle_site_symmetry_1
_geom_angle_site_symmetry_3
_geom_angle_publ_flag
C1 Si1 C1 104.4(2) . 2 ?
C1 Si1 C1 112.09(11) . 3 ?
C1 Si1 C1 112.09(11) 2 3 ?
C1 Si1 C1 112.09(11) . 4 ?
C1 Si1 C1 112.09(11) 2 4 ?
C1 Si1 C1 104.4(2) 3 4 ?
C2 C1 Si1 118.4(2) . . ?
C1 C2 P1 109.6(2) . . ?
C9 P1 C3 100.75(15) . . ?
C9 P1 C2 100.32(16) . . ?
C3 P1 C2 102.79(18) . . ?
C4 C3 C8 117.5(3) . . ?
C4 C3 P1 125.4(3) . . ?
C8 C3 P1 117.1(3) . . ?
C3 C4 C5 121.6(4) . . ?
C4 C5 C6 119.7(4) . . ?
C7 C6 C5 119.9(4) . . ?
C6 C7 C8 119.9(4) . . ?
C7 C8 C3 121.4(4) . . ?
C10 C9 C14 117.0(4) . . ?
C10 C9 P1 123.7(3) . . ?
C14 C9 P1 119.2(3) . . ?
C11 C10 C9 121.5(4) . . ?
C12 C11 C10 120.7(4) . . ?
C11 C12 C13 119.1(4) . . ?
C12 C13 C14 121.2(4) . . ?
C13 C14 C9 120.4(4) . . ?

loop_
_geom_bond_atom_site_label_1
_geom_bond_atom_site_label_2
_geom_bond_distance
_geom_bond_site_symmetry_2
_geom_bond_publ_flag
Si1 C1 1.867(3) . ?
Si1 C1 1.867(3) 2 ?
Si1 C1 1.867(3) 3 ?
Si1 C1 1.867(3) 4 ?
C1 C2 1.547(4) . ?
C2 P1 1.844(3) . ?
P1 C9 1.829(3) . ?
P1 C3 1.829(3) . ?
C3 C4 1.368(5) . ?
C3 C8 1.393(4) . ?
C4 C5 1.377(5) . ?
C5 C6 1.384(5) . ?
C6 C7 1.357(6) . ?
C7 C8 1.379(5) . ?
C9 C10 1.390(5) . ?
C9 C14 1.390(5) . ?
C10 C11 1.372(4) . ?
C11 C12 1.359(5) . ?
C12 C13 1.363(6) . ?
C13 C14 1.385(4) . ?

loop_
_geom_torsion_atom_site_label_1
_geom_torsion_atom_site_label_2
_geom_torsion_atom_site_label_3
_geom_torsion_atom_site_label_4
_geom_torsion
_geom_torsion_site_symmetry_1
_geom_torsion_site_symmetry_2
_geom_torsion_site_symmetry_3
_geom_torsion_site_symmetry_4
_geom_torsion_publ_flag
C1 Si1 C1 C2 -162.6(3) 2 . . . ?
C1 Si1 C1 C2 75.9(3) 3 . . . ?
C1 Si1 C1 C2 -41.0(3) 4 . . . ?
Si1 C1 C2 P1 -172.83(16) . . . . ?
C1 C2 P1 C9 76.4(2) . . . . ?
C1 C2 P1 C3 -180.0(2) . . . . ?
C9 P1 C3 C4 113.4(3) . . . . ?
C2 P1 C3 C4 10.1(3) . . . . ?
C9 P1 C3 C8 -68.4(3) . . . . ?
C2 P1 C3 C8 -171.7(3) . . . . ?
C8 C3 C4 C5 -2.0(5) . . . . ?
P1 C3 C4 C5 176.2(3) . . . . ?
C3 C4 C5 C6 2.0(6) . . . . ?
C4 C5 C6 C7 -0.7(7) . . . . ?
C5 C6 C7 C8 -0.4(7) . . . . ?
C6 C7 C8 C3 0.4(6) . . . . ?
C4 C3 C8 C7 0.8(5) . . . . ?
P1 C3 C8 C7 -177.5(3) . . . . ?
C3 P1 C9 C10 -32.7(3) . . . . ?
C2 P1 C9 C10 72.6(3) . . . . ?
C3 P1 C9 C14 148.1(3) . . . . ?
C2 P1 C9 C14 -106.6(3) . . . . ?
C14 C9 C10 C11 -1.4(5) . . . . ?
P1 C9 C10 C11 179.3(3) . . . . ?
C9 C10 C11 C12 1.3(6) . . . . ?
C10 C11 C12 C13 0.0(6) . . . . ?
C11 C12 C13 C14 -1.1(7) . . . . ?
C12 C13 C14 C9 0.9(6) . . . . ?
C10 C9 C14 C13 0.3(5) . . . . ?
P1 C9 C14 C13 179.6(3) . . . . ?
